data_4070126
loop_
_publ_author_name
'Nekoueishahraki, Bijan'
'Jana, Anukul'
'Roesky, Herbert W.'
'Mishra, Lallan'
'Stern, Daniel'
'Stalke, Dietmar'

_publ_section_title
;
 Synthesis and Structural Characterization of Heterobimetallic Bismuth
 Complexes with Main Group and Transition Metals
;
_journal_issue 19
_journal_name_full Organometallics
_journal_page_first 5733
_journal_paper_doi 10.1021/om900623w
_journal_volume 28
_journal_year 2009
_chemical_formula_moiety 'C46 H68 Bi Ga N4 O Si2, C7 H8'
_chemical_formula_sum 'C53 H76 Bi Ga N4 O Si2'
_chemical_formula_weight 1120.06
_chemical_name_systematic
; 
 ? 
;
_space_group_IT_number 14
_symmetry_cell_setting monoclinic
_symmetry_space_group_name_Hall '-P 2ybc'
_symmetry_space_group_name_H-M 'P 1 21/c 1'
_atom_sites_solution_hydrogens geom
_atom_sites_solution_primary direct
_atom_sites_solution_secondary difmap
_audit_creation_method SHELXL-97
_cell_angle_alpha 90.00
_cell_angle_beta 99.5340(10)
_cell_angle_gamma 90.00
_cell_formula_units_Z 4
_cell_length_a 19.2651(17)
_cell_length_b 10.7195(10)
_cell_length_c 26.118(2)
_cell_measurement_reflns_used 9996
_cell_measurement_temperature 100(2)
_cell_measurement_theta_max 26.747
_cell_measurement_theta_min 2.259
_cell_volume 5319.2(8)
_computing_cell_refinement 'SAINT V7.61A (Bruker, 2008)'
_computing_data_collection 'APEX2 v2.2-0 (Bruker, 2008)'
_computing_data_reduction 'SAINT V7.61A (Bruker, 2008)'
_computing_molecular_graphics 'XSHELL v4.01 (Bruker, 2000)'
_computing_publication_material 'XSHELL v4.01 (Bruker, 2000)'
_computing_structure_refinement 'XL in SHELXTL v2008/2 (Sheldrick, 2008)'
_computing_structure_solution 'XS in SHELXTL v2008/2 (Sheldrick, 2008)'
_diffrn_ambient_temperature 100(2)
_diffrn_measured_fraction_theta_full 0.998
_diffrn_measured_fraction_theta_max 0.998
_diffrn_measurement_device_type 'Bruker TXS rotating anode'
_diffrn_measurement_method 'omega scans'
_diffrn_radiation_monochromator 'multilayer mirror optics'
_diffrn_radiation_source 'rotatiing anode'
_diffrn_radiation_type MoK\a
_diffrn_radiation_wavelength 0.71073
_diffrn_reflns_av_R_equivalents 0.0345
_diffrn_reflns_av_sigmaI/netI 0.0169
_diffrn_reflns_limit_h_max 24
_diffrn_reflns_limit_h_min -24
_diffrn_reflns_limit_k_max 13
_diffrn_reflns_limit_k_min 0
_diffrn_reflns_limit_l_max 33
_diffrn_reflns_limit_l_min 0
_diffrn_reflns_number 116349
_diffrn_reflns_theta_full 26.77
_diffrn_reflns_theta_max 26.77
_diffrn_reflns_theta_min 2.05
_exptl_absorpt_coefficient_mu 3.894
_exptl_absorpt_correction_T_max 0.6534
_exptl_absorpt_correction_T_min 0.5600
_exptl_absorpt_correction_type multi-scan
_exptl_absorpt_process_details 'SADABS-2008/2 (Sheldrick, 2008)'
_exptl_crystal_colour colourless
_exptl_crystal_density_diffrn 1.399
_exptl_crystal_density_method 'not measured'
_exptl_crystal_description block
_exptl_crystal_F_000 2288
_exptl_crystal_size_max 0.18
_exptl_crystal_size_mid 0.12
_exptl_crystal_size_min 0.11
_refine_diff_density_max 0.418
_refine_diff_density_min -0.403
_refine_diff_density_rms 0.060
_refine_ls_extinction_method none
_refine_ls_goodness_of_fit_ref 1.036
_refine_ls_hydrogen_treatment constr
_refine_ls_matrix_type full
_refine_ls_number_parameters 577
_refine_ls_number_reflns 11321
_refine_ls_number_restraints 0
_refine_ls_restrained_S_all 1.036
_refine_ls_R_factor_all 0.0212
_refine_ls_R_factor_gt 0.0176
_refine_ls_shift/su_max 0.007
_refine_ls_shift/su_mean 0.000
_refine_ls_structure_factor_coef Fsqd
_refine_ls_weighting_details 'calc w=1/[\s^2^(Fo^2^)+(0.0165P)^2^+4.0258P] where P=(Fo^2^+2Fc^2^)/3'
_refine_ls_weighting_scheme calc
_refine_ls_wR_factor_gt 0.0387
_refine_ls_wR_factor_ref 0.0397
_reflns_number_gt 10355
_reflns_number_total 11321
_reflns_threshold_expression >2sigma(I)
_cod_data_source_file om900623w_si_001.cif
_cod_data_source_block III
_cod_original_sg_symbol_Hall -P2ybc
_cod_original_sg_symbol_H-M P2(1)/c
_cod_database_code 4070126

loop_
_symmetry_equiv_pos_as_xyz
'x, y, z'
'-x, y+1/2, -z+1/2'
'-x, -y, -z'
'x, -y-1/2, z-1/2'

loop_
_atom_site_label
_atom_site_type_symbol
_atom_site_fract_x
_atom_site_fract_y
_atom_site_fract_z
_atom_site_U_iso_or_equiv
_atom_site_adp_type
_atom_site_occupancy
_atom_site_symmetry_multiplicity
_atom_site_calc_flag
_atom_site_refinement_flags
Bi1 Bi 0.666919(4) 0.825100(7) 0.598395(3) 0.01514(2) Uani 1 1 d .
Ga1 Ga 0.812376(10) 0.740440(19) 0.549971(8) 0.01436(4) Uani 1 1 d .
Si1 Si 0.58882(3) 0.54661(5) 0.61304(2) 0.02197(12) Uani 1 1 d .
Si2 Si 0.63304(3) 1.01817(5) 0.69148(2) 0.02008(12) Uani 1 1 d .
N1 N 0.66207(9) 0.63982(15) 0.62836(7) 0.0201(4) Uani 1 1 d .
N2 N 0.67650(8) 0.88269(16) 0.67788(6) 0.0173(3) Uani 1 1 d .
N3 N 0.91448(8) 0.76845(14) 0.56374(6) 0.0149(3) Uani 1 1 d .
N4 N 0.79310(8) 0.85389(14) 0.48980(6) 0.0151(3) Uani 1 1 d .
O1 O 0.77239(7) 0.81805(12) 0.59961(5) 0.0178(3) Uani 1 1 d .
C1 C 0.72145(10) 0.60880(19) 0.66607(8) 0.0207(4) Uani 1 1 d .
C2 C 0.75023(10) 0.69341(19) 0.70707(8) 0.0194(4) Uani 1 1 d .
C3 C 0.72611(10) 0.81911(19) 0.71465(7) 0.0180(4) Uani 1 1 d .
C4 C 0.75428(11) 0.8813(2) 0.75996(8) 0.0227(4) Uani 1 1 d .
H4 H 0.7361 0.9612 0.7663 0.027 Uiso 1 1 calc R
C5 C 0.80814(11) 0.8316(2) 0.79671(8) 0.0276(5) Uani 1 1 d .
H5 H 0.8250 0.8767 0.8276 0.033 Uiso 1 1 calc R
C6 C 0.83629(11) 0.7189(2) 0.78828(8) 0.0276(5) Uani 1 1 d .
H6 H 0.8752 0.6882 0.8121 0.033 Uiso 1 1 calc R
C7 C 0.80817(11) 0.6472(2) 0.74451(8) 0.0231(4) Uani 1 1 d .
C8 C 0.83584(11) 0.5266(2) 0.73893(9) 0.0295(5) Uani 1 1 d .
H8 H 0.8750 0.4986 0.7632 0.035 Uiso 1 1 calc R
C9 C 0.80751(12) 0.4503(2) 0.69968(9) 0.0311(5) Uani 1 1 d .
H9 H 0.8261 0.3689 0.6969 0.037 Uiso 1 1 calc R
C10 C 0.75077(11) 0.4919(2) 0.66317(9) 0.0269(5) Uani 1 1 d .
H10 H 0.7318 0.4380 0.6355 0.032 Uiso 1 1 calc R
C11 C 0.60035(12) 0.4058(2) 0.57271(10) 0.0318(5) Uani 1 1 d .
H11A H 0.6269 0.4289 0.5452 0.048 Uiso 1 1 calc R
H11B H 0.5541 0.3735 0.5571 0.048 Uiso 1 1 calc R
H11C H 0.6262 0.3414 0.5947 0.048 Uiso 1 1 calc R
C12 C 0.51932(11) 0.6458(2) 0.57433(10) 0.0328(5) Uani 1 1 d .
H12A H 0.5104 0.7188 0.5949 0.049 Uiso 1 1 calc R
H12B H 0.4759 0.5973 0.5654 0.049 Uiso 1 1 calc R
H12C H 0.5353 0.6733 0.5424 0.049 Uiso 1 1 calc R
C13 C 0.55970(14) 0.4926(3) 0.67345(10) 0.0416(6) Uani 1 1 d .
H13A H 0.5975 0.4444 0.6942 0.062 Uiso 1 1 calc R
H13B H 0.5178 0.4400 0.6646 0.062 Uiso 1 1 calc R
H13C H 0.5484 0.5650 0.6935 0.062 Uiso 1 1 calc R
C14 C 0.56597(12) 1.0528(2) 0.63267(9) 0.0298(5) Uani 1 1 d .
H14A H 0.5899 1.0745 0.6036 0.045 Uiso 1 1 calc R
H14B H 0.5365 1.1229 0.6401 0.045 Uiso 1 1 calc R
H14C H 0.5364 0.9791 0.6236 0.045 Uiso 1 1 calc R
C15 C 0.58462(12) 0.9933(3) 0.74667(9) 0.0346(6) Uani 1 1 d .
H15A H 0.5578 0.9154 0.7414 0.052 Uiso 1 1 calc R
H15B H 0.5523 1.0631 0.7485 0.052 Uiso 1 1 calc R
H15C H 0.6183 0.9883 0.7791 0.052 Uiso 1 1 calc R
C16 C 0.68970(13) 1.1599(2) 0.70272(9) 0.0302(5) Uani 1 1 d .
H16A H 0.7215 1.1521 0.7360 0.045 Uiso 1 1 calc R
H16B H 0.6600 1.2339 0.7035 0.045 Uiso 1 1 calc R
H16C H 0.7174 1.1683 0.6746 0.045 Uiso 1 1 calc R
C17 C 1.02685(10) 0.8174(2) 0.53520(8) 0.0229(4) Uani 1 1 d .
H17A H 1.0446 0.8187 0.5726 0.034 Uiso 1 1 calc R
H17B H 1.0412 0.8940 0.5193 0.034 Uiso 1 1 calc R
H17C H 1.0463 0.7450 0.5195 0.034 Uiso 1 1 calc R
C18 C 0.94761(10) 0.80886(17) 0.52618(8) 0.0165(4) Uani 1 1 d .
C19 C 0.91343(10) 0.84885(18) 0.47714(7) 0.0174(4) Uani 1 1 d .
H19 H 0.9424 0.8557 0.4512 0.021 Uiso 1 1 calc R
C20 C 0.84245(10) 0.87996(18) 0.46142(7) 0.0164(4) Uani 1 1 d .
C21 C 0.82290(11) 0.9486(2) 0.41122(8) 0.0228(4) Uani 1 1 d .
H21A H 0.8006 0.8909 0.3843 0.034 Uiso 1 1 calc R
H21B H 0.8653 0.9841 0.4008 0.034 Uiso 1 1 calc R
H21C H 0.7899 1.0159 0.4156 0.034 Uiso 1 1 calc R
C22 C 0.98578(10) 0.62272(19) 0.62447(8) 0.0207(4) Uani 1 1 d .
C23 C 1.02499(11) 0.6015(2) 0.67373(8) 0.0259(5) Uani 1 1 d .
H23 H 1.0468 0.5226 0.6812 0.031 Uiso 1 1 calc R
C24 C 1.03272(12) 0.6917(2) 0.71159(8) 0.0278(5) Uani 1 1 d .
H24 H 1.0609 0.6762 0.7444 0.033 Uiso 1 1 calc R
C25 C 0.99922(11) 0.8055(2) 0.70170(8) 0.0236(4) Uani 1 1 d .
H25 H 1.0037 0.8669 0.7283 0.028 Uiso 1 1 calc R
C26 C 0.95896(10) 0.83160(18) 0.65340(8) 0.0182(4) Uani 1 1 d .
C27 C 0.95412(10) 0.74065(18) 0.61452(7) 0.0164(4) Uani 1 1 d .
C28 C 0.97851(11) 0.51841(19) 0.58472(8) 0.0244(5) Uani 1 1 d .
H28 H 0.9466 0.5479 0.5529 0.029 Uiso 1 1 calc R
C29 C 0.94499(14) 0.4034(2) 0.60527(10) 0.0370(6) Uani 1 1 d .
H29A H 0.9768 0.3696 0.6352 0.055 Uiso 1 1 calc R
H29B H 0.9364 0.3400 0.5779 0.055 Uiso 1 1 calc R
H29C H 0.9003 0.4269 0.6159 0.055 Uiso 1 1 calc R
C30 C 1.04906(12) 0.4814(2) 0.56916(9) 0.0333(5) Uani 1 1 d .
H30A H 1.0707 0.5547 0.5559 0.050 Uiso 1 1 calc R
H30B H 1.0411 0.4171 0.5421 0.050 Uiso 1 1 calc R
H30C H 1.0805 0.4486 0.5995 0.050 Uiso 1 1 calc R
C31 C 0.92346(10) 0.95798(18) 0.64505(8) 0.0183(4) Uani 1 1 d .
H31 H 0.8931 0.9577 0.6101 0.022 Uiso 1 1 calc R
C32 C 0.97789(12) 1.0622(2) 0.64581(10) 0.0317(5) Uani 1 1 d .
H32A H 1.0063 1.0679 0.6805 0.048 Uiso 1 1 calc R
H32B H 0.9537 1.1417 0.6370 0.048 Uiso 1 1 calc R
H32C H 1.0086 1.0438 0.6204 0.048 Uiso 1 1 calc R
C33 C 0.87667(11) 0.9817(2) 0.68540(8) 0.0246(5) Uani 1 1 d .
H33A H 0.8388 0.9197 0.6815 0.037 Uiso 1 1 calc R
H33B H 0.8564 1.0655 0.6805 0.037 Uiso 1 1 calc R
H33C H 0.9047 0.9751 0.7202 0.037 Uiso 1 1 calc R
C34 C 0.72519(10) 0.91350(18) 0.48021(7) 0.0162(4) Uani 1 1 d .
C35 C 0.66620(10) 0.84743(19) 0.45512(7) 0.0190(4) Uani 1 1 d .
C36 C 0.59991(10) 0.9016(2) 0.45269(8) 0.0237(4) Uani 1 1 d .
H36 H 0.5594 0.8571 0.4367 0.028 Uiso 1 1 calc R
C37 C 0.59190(11) 1.0188(2) 0.47316(8) 0.0241(4) Uani 1 1 d .
H37 H 0.5463 1.0536 0.4717 0.029 Uiso 1 1 calc R
C38 C 0.65031(11) 1.08438(19) 0.49561(8) 0.0220(4) Uani 1 1 d .
H38 H 0.6446 1.1660 0.5084 0.026 Uiso 1 1 calc R
C39 C 0.71788(10) 1.03417(19) 0.50005(7) 0.0181(4) Uani 1 1 d .
C40 C 0.67245(11) 0.7228(2) 0.42839(8) 0.0244(5) Uani 1 1 d .
H40 H 0.7221 0.6930 0.4379 0.029 Uiso 1 1 calc R
C41 C 0.62408(12) 0.6239(2) 0.44533(11) 0.0373(6) Uani 1 1 d .
H41A H 0.6315 0.6196 0.4833 0.056 Uiso 1 1 calc R
H41B H 0.6347 0.5426 0.4313 0.056 Uiso 1 1 calc R
H41C H 0.5750 0.6459 0.4323 0.056 Uiso 1 1 calc R
C42 C 0.65640(13) 0.7394(3) 0.36919(9) 0.0392(6) Uani 1 1 d .
H42A H 0.6076 0.7674 0.3590 0.059 Uiso 1 1 calc R
H42B H 0.6629 0.6597 0.3523 0.059 Uiso 1 1 calc R
H42C H 0.6884 0.8018 0.3586 0.059 Uiso 1 1 calc R
C43 C 0.78034(11) 1.11204(19) 0.52508(8) 0.0211(4) Uani 1 1 d .
H43 H 0.8238 1.0603 0.5267 0.025 Uiso 1 1 calc R
C44 C 0.78842(12) 1.2278(2) 0.49220(9) 0.0290(5) Uani 1 1 d .
H44A H 0.7470 1.2814 0.4911 0.044 Uiso 1 1 calc R
H44B H 0.7928 1.2022 0.4569 0.044 Uiso 1 1 calc R
H44C H 0.8307 1.2739 0.5076 0.044 Uiso 1 1 calc R
C45 C 0.77358(12) 1.1500(2) 0.58013(8) 0.0260(5) Uani 1 1 d .
H45A H 0.8155 1.1969 0.5956 0.039 Uiso 1 1 calc R
H45B H 0.7691 1.0751 0.6009 0.039 Uiso 1 1 calc R
H45C H 0.7317 1.2024 0.5794 0.039 Uiso 1 1 calc R
C46 C 0.67039(14) 0.1950(2) 0.33692(9) 0.0365(6) Uani 1 1 d .
C47 C 0.73012(14) 0.1494(2) 0.32011(9) 0.0351(6) Uani 1 1 d .
H47 H 0.7284 0.0706 0.3033 0.042 Uiso 1 1 calc R
C48 C 0.79191(13) 0.2167(2) 0.32746(9) 0.0362(6) Uani 1 1 d .
H48 H 0.8325 0.1839 0.3159 0.043 Uiso 1 1 calc R
C49 C 0.79491(14) 0.3319(2) 0.35160(10) 0.0381(6) Uani 1 1 d .
H49 H 0.8375 0.3784 0.3566 0.046 Uiso 1 1 calc R
C50 C 0.73637(14) 0.3788(2) 0.36833(10) 0.0396(6) Uani 1 1 d .
H50 H 0.7382 0.4579 0.3849 0.048 Uiso 1 1 calc R
C51 C 0.67418(14) 0.3102(3) 0.36088(10) 0.0398(6) Uani 1 1 d .
H51 H 0.6337 0.3432 0.3725 0.048 Uiso 1 1 calc R
C52 C 0.60322(16) 0.1213(3) 0.32920(12) 0.0562(8) Uani 1 1 d .
H52A H 0.5632 0.1779 0.3200 0.084 Uiso 1 1 calc R
H52B H 0.5989 0.0772 0.3614 0.084 Uiso 1 1 calc R
H52C H 0.6038 0.0607 0.3012 0.084 Uiso 1 1 calc R
C100 C 0.78971(11) 0.56623(19) 0.53236(9) 0.0248(5) Uani 1 1 d .
H10A H 0.8098 0.5126 0.5615 0.037 Uiso 1 1 calc R
H10B H 0.8094 0.5431 0.5014 0.037 Uiso 1 1 calc R
H10C H 0.7385 0.5556 0.5254 0.037 Uiso 1 1 calc R

loop_
_atom_site_aniso_label
_atom_site_aniso_U_11
_atom_site_aniso_U_22
_atom_site_aniso_U_33
_atom_site_aniso_U_23
_atom_site_aniso_U_13
_atom_site_aniso_U_12
Bi1 0.01335(4) 0.01655(4) 0.01495(4) -0.00008(3) 0.00065(2) -0.00069(3)
Ga1 0.01353(10) 0.01352(10) 0.01585(10) 0.00003(8) 0.00196(8) -0.00150(8)
Si1 0.0172(3) 0.0204(3) 0.0291(3) -0.0024(2) 0.0061(2) -0.0047(2)
Si2 0.0189(3) 0.0242(3) 0.0168(3) -0.0016(2) 0.0018(2) 0.0047(2)
N1 0.0169(8) 0.0181(8) 0.0246(9) 0.0021(7) 0.0011(7) -0.0031(7)
N2 0.0157(8) 0.0210(8) 0.0149(8) 0.0004(7) 0.0015(6) 0.0015(7)
N3 0.0150(8) 0.0136(8) 0.0157(8) 0.0004(6) 0.0014(6) 0.0004(6)
N4 0.0146(8) 0.0149(8) 0.0150(8) -0.0011(6) 0.0003(6) -0.0003(6)
O1 0.0159(7) 0.0206(7) 0.0168(7) -0.0018(6) 0.0029(5) -0.0022(6)
C1 0.0169(10) 0.0204(10) 0.0254(11) 0.0067(9) 0.0055(8) -0.0017(8)
C2 0.0149(9) 0.0223(10) 0.0215(10) 0.0060(8) 0.0045(8) -0.0014(8)
C3 0.0145(9) 0.0242(10) 0.0158(9) 0.0039(8) 0.0043(7) -0.0007(8)
C4 0.0225(10) 0.0273(11) 0.0180(10) 0.0014(9) 0.0022(8) 0.0034(9)
C5 0.0244(11) 0.0390(13) 0.0182(10) 0.0017(10) -0.0002(8) -0.0013(10)
C6 0.0194(10) 0.0370(13) 0.0244(11) 0.0105(10) -0.0020(9) 0.0010(9)
C7 0.0172(10) 0.0268(11) 0.0253(11) 0.0094(9) 0.0035(8) 0.0013(8)
C8 0.0222(11) 0.0295(12) 0.0359(13) 0.0135(10) 0.0017(9) 0.0038(9)
C9 0.0271(12) 0.0224(11) 0.0436(14) 0.0073(10) 0.0053(10) 0.0052(9)
C10 0.0268(11) 0.0192(10) 0.0343(12) 0.0019(9) 0.0041(9) -0.0016(9)
C11 0.0283(12) 0.0244(11) 0.0421(14) -0.0076(10) 0.0037(10) -0.0058(9)
C12 0.0187(11) 0.0299(12) 0.0475(15) -0.0042(11) -0.0008(10) -0.0042(9)
C13 0.0398(14) 0.0429(15) 0.0468(16) 0.0036(12) 0.0213(12) -0.0106(12)
C14 0.0269(11) 0.0324(12) 0.0280(12) -0.0023(10) -0.0013(9) 0.0100(10)
C15 0.0279(12) 0.0512(16) 0.0263(12) -0.0021(11) 0.0095(10) 0.0049(11)
C16 0.0409(13) 0.0223(11) 0.0264(12) -0.0031(9) 0.0026(10) 0.0021(10)
C17 0.0164(10) 0.0256(11) 0.0271(11) 0.0027(9) 0.0046(8) 0.0004(8)
C18 0.0162(9) 0.0124(9) 0.0213(10) -0.0026(8) 0.0042(8) 0.0004(7)
C19 0.0177(9) 0.0182(10) 0.0175(9) 0.0002(8) 0.0064(8) -0.0003(8)
C20 0.0193(9) 0.0143(9) 0.0152(9) -0.0029(7) 0.0020(7) -0.0010(8)
C21 0.0207(10) 0.0290(11) 0.0186(10) 0.0040(9) 0.0031(8) 0.0017(9)
C22 0.0196(10) 0.0188(10) 0.0237(10) 0.0013(8) 0.0033(8) 0.0001(8)
C23 0.0284(11) 0.0220(11) 0.0252(11) 0.0077(9) -0.0019(9) 0.0055(9)
C24 0.0288(12) 0.0303(12) 0.0211(11) 0.0031(9) -0.0052(9) 0.0032(10)
C25 0.0291(11) 0.0236(11) 0.0168(10) -0.0011(8) 0.0001(8) 0.0006(9)
C26 0.0157(9) 0.0188(10) 0.0202(10) 0.0015(8) 0.0036(8) -0.0009(8)
C27 0.0133(9) 0.0184(10) 0.0167(9) 0.0035(8) 0.0002(7) -0.0004(7)
C28 0.0279(11) 0.0172(10) 0.0261(11) 0.0009(9) -0.0018(9) 0.0030(9)
C29 0.0442(15) 0.0209(11) 0.0422(14) 0.0026(11) -0.0037(11) -0.0040(11)
C30 0.0349(13) 0.0300(12) 0.0330(13) -0.0083(10) -0.0004(10) 0.0106(10)
C31 0.0189(10) 0.0165(9) 0.0186(10) -0.0006(8) 0.0007(8) 0.0007(8)
C32 0.0293(12) 0.0238(11) 0.0436(14) 0.0061(10) 0.0105(10) -0.0028(9)
C33 0.0221(10) 0.0282(11) 0.0230(11) -0.0089(9) 0.0023(8) -0.0005(9)
C34 0.0147(9) 0.0192(10) 0.0144(9) 0.0025(8) 0.0019(7) 0.0010(8)
C35 0.0183(10) 0.0224(10) 0.0156(9) 0.0000(8) 0.0003(8) -0.0010(8)
C36 0.0159(10) 0.0313(12) 0.0222(10) -0.0013(9) -0.0021(8) -0.0033(9)
C37 0.0170(10) 0.0310(12) 0.0234(11) 0.0028(9) 0.0012(8) 0.0059(9)
C38 0.0243(11) 0.0193(10) 0.0216(10) 0.0002(8) 0.0019(8) 0.0037(8)
C39 0.0180(10) 0.0206(10) 0.0150(9) 0.0008(8) 0.0009(7) -0.0002(8)
C40 0.0171(10) 0.0253(11) 0.0296(12) -0.0074(9) 0.0001(8) -0.0028(8)
C41 0.0271(12) 0.0278(12) 0.0576(17) -0.0102(12) 0.0088(11) -0.0080(10)
C42 0.0373(14) 0.0493(16) 0.0289(13) -0.0168(12) -0.0011(11) 0.0001(12)
C43 0.0195(10) 0.0172(10) 0.0258(11) -0.0020(8) 0.0014(8) 0.0011(8)
C44 0.0313(12) 0.0248(11) 0.0316(12) -0.0010(10) 0.0070(10) -0.0054(10)
C45 0.0273(11) 0.0240(11) 0.0250(11) -0.0032(9) -0.0011(9) -0.0013(9)
C46 0.0394(14) 0.0428(15) 0.0260(12) 0.0085(11) 0.0010(10) -0.0054(11)
C47 0.0480(15) 0.0308(13) 0.0253(12) 0.0066(10) 0.0028(11) 0.0005(11)
C48 0.0349(13) 0.0394(14) 0.0335(13) 0.0103(11) 0.0038(11) 0.0064(11)
C49 0.0371(14) 0.0397(14) 0.0351(13) 0.0068(11) -0.0008(11) -0.0043(12)
C50 0.0472(16) 0.0329(13) 0.0384(14) 0.0006(11) 0.0058(12) 0.0021(12)
C51 0.0388(14) 0.0467(16) 0.0342(13) 0.0040(12) 0.0067(11) 0.0039(12)
C52 0.0494(18) 0.071(2) 0.0480(17) 0.0045(16) 0.0074(14) -0.0232(16)
C100 0.0256(11) 0.0164(10) 0.0312(12) -0.0028(9) 0.0015(9) -0.0056(8)

loop_
_atom_type_symbol
_atom_type_description
_atom_type_scat_dispersion_real
_atom_type_scat_dispersion_imag
_atom_type_scat_source
C C 0.0033 0.0016 'International Tables Vol C Tables 4.2.6.8 and 6.1.1.4'
H H 0.0000 0.0000 'International Tables Vol C Tables 4.2.6.8 and 6.1.1.4'
N N 0.0061 0.0033 'International Tables Vol C Tables 4.2.6.8 and 6.1.1.4'
O O 0.0106 0.0060 'International Tables Vol C Tables 4.2.6.8 and 6.1.1.4'
Si Si 0.0817 0.0704 'International Tables Vol C Tables 4.2.6.8 and 6.1.1.4'
Ga Ga 0.2307 1.6083 'International Tables Vol C Tables 4.2.6.8 and 6.1.1.4'
Bi Bi -4.1077 10.2566 'International Tables Vol C Tables 4.2.6.8 and 6.1.1.4'

loop_
_geom_angle_atom_site_label_1
_geom_angle_atom_site_label_2
_geom_angle_atom_site_label_3
_geom_angle
O1 Bi1 N1 93.67(6)
O1 Bi1 N2 94.02(6)
N1 Bi1 N2 85.13(6)
O1 Ga1 C100 120.06(8)
O1 Ga1 N3 109.26(6)
C100 Ga1 N3 111.54(8)
O1 Ga1 N4 103.90(6)
C100 Ga1 N4 113.33(8)
N3 Ga1 N4 95.87(6)
N1 Si1 C13 109.61(11)
N1 Si1 C12 106.36(9)
C13 Si1 C12 110.31(12)
N1 Si1 C11 115.41(10)
C13 Si1 C11 107.93(12)
C12 Si1 C11 107.15(11)
N2 Si2 C15 110.97(10)
N2 Si2 C16 115.01(10)
C15 Si2 C16 110.48(11)
N2 Si2 C14 106.72(9)
C15 Si2 C14 107.29(11)
C16 Si2 C14 105.88(11)
C1 N1 Si1 124.10(14)
C1 N1 Bi1 113.05(12)
Si1 N1 Bi1 122.47(9)
C3 N2 Si2 123.88(13)
C3 N2 Bi1 117.34(12)
Si2 N2 Bi1 118.05(8)
C18 N3 C27 119.91(16)
C18 N3 Ga1 120.26(13)
C27 N3 Ga1 119.79(12)
C20 N4 C34 121.54(16)
C20 N4 Ga1 121.09(13)
C34 N4 Ga1 117.24(12)
Ga1 O1 Bi1 123.25(7)
C10 C1 N1 117.65(19)
C10 C1 C2 120.04(19)
N1 C1 C2 122.29(18)
C1 C2 C7 116.47(18)
C1 C2 C3 126.41(18)
C7 C2 C3 117.12(18)
C4 C3 N2 118.23(18)
C4 C3 C2 118.28(18)
N2 C3 C2 123.48(18)
C3 C4 C5 123.0(2)
C3 C4 H4 118.5
C5 C4 H4 118.5
C6 C5 C4 119.9(2)
C6 C5 H5 120.0
C4 C5 H5 120.0
C5 C6 C7 120.5(2)
C5 C6 H6 119.8
C7 C6 H6 119.8
C6 C7 C8 118.8(2)
C6 C7 C2 120.8(2)
C8 C7 C2 120.4(2)
C9 C8 C7 121.2(2)
C9 C8 H8 119.4
C7 C8 H8 119.4
C8 C9 C10 119.7(2)
C8 C9 H9 120.2
C10 C9 H9 120.2
C1 C10 C9 122.1(2)
C1 C10 H10 118.9
C9 C10 H10 118.9
Si1 C11 H11A 109.5
Si1 C11 H11B 109.5
H11A C11 H11B 109.5
Si1 C11 H11C 109.5
H11A C11 H11C 109.5
H11B C11 H11C 109.5
Si1 C12 H12A 109.5
Si1 C12 H12B 109.5
H12A C12 H12B 109.5
Si1 C12 H12C 109.5
H12A C12 H12C 109.5
H12B C12 H12C 109.5
Si1 C13 H13A 109.5
Si1 C13 H13B 109.5
H13A C13 H13B 109.5
Si1 C13 H13C 109.5
H13A C13 H13C 109.5
H13B C13 H13C 109.5
Si2 C14 H14A 109.5
Si2 C14 H14B 109.5
H14A C14 H14B 109.5
Si2 C14 H14C 109.5
H14A C14 H14C 109.5
H14B C14 H14C 109.5
Si2 C15 H15A 109.5
Si2 C15 H15B 109.5
H15A C15 H15B 109.5
Si2 C15 H15C 109.5
H15A C15 H15C 109.5
H15B C15 H15C 109.5
Si2 C16 H16A 109.5
Si2 C16 H16B 109.5
H16A C16 H16B 109.5
Si2 C16 H16C 109.5
H16A C16 H16C 109.5
H16B C16 H16C 109.5
C18 C17 H17A 109.5
C18 C17 H17B 109.5
H17A C17 H17B 109.5
C18 C17 H17C 109.5
H17A C17 H17C 109.5
H17B C17 H17C 109.5
N3 C18 C19 124.20(17)
N3 C18 C17 120.13(17)
C19 C18 C17 115.65(17)
C20 C19 C18 128.78(18)
C20 C19 H19 115.6
C18 C19 H19 115.6
N4 C20 C19 122.70(17)
N4 C20 C21 119.52(17)
C19 C20 C21 117.75(17)
C20 C21 H21A 109.5
C20 C21 H21B 109.5
H21A C21 H21B 109.5
C20 C21 H21C 109.5
H21A C21 H21C 109.5
H21B C21 H21C 109.5
C23 C22 C27 117.86(19)
C23 C22 C28 118.96(18)
C27 C22 C28 123.18(18)
C24 C23 C22 121.7(2)
C24 C23 H23 119.2
C22 C23 H23 119.2
C23 C24 C25 119.64(19)
C23 C24 H24 120.2
C25 C24 H24 120.2
C24 C25 C26 121.2(2)
C24 C25 H25 119.4
C26 C25 H25 119.4
C25 C26 C27 118.45(18)
C25 C26 C31 118.62(18)
C27 C26 C31 122.92(17)
C26 C27 C22 121.08(18)
C26 C27 N3 118.89(17)
C22 C27 N3 120.01(17)
C22 C28 C29 110.52(18)
C22 C28 C30 112.76(18)
C29 C28 C30 109.18(19)
C22 C28 H28 108.1
C29 C28 H28 108.1
C30 C28 H28 108.1
C28 C29 H29A 109.5
C28 C29 H29B 109.5
H29A C29 H29B 109.5
C28 C29 H29C 109.5
H29A C29 H29C 109.5
H29B C29 H29C 109.5
C28 C30 H30A 109.5
C28 C30 H30B 109.5
H30A C30 H30B 109.5
C28 C30 H30C 109.5
H30A C30 H30C 109.5
H30B C30 H30C 109.5
C26 C31 C33 110.80(17)
C26 C31 C32 111.02(16)
C33 C31 C32 110.70(17)
C26 C31 H31 108.1
C33 C31 H31 108.1
C32 C31 H31 108.1
C31 C32 H32A 109.5
C31 C32 H32B 109.5
H32A C32 H32B 109.5
C31 C32 H32C 109.5
H32A C32 H32C 109.5
H32B C32 H32C 109.5
C31 C33 H33A 109.5
C31 C33 H33B 109.5
H33A C33 H33B 109.5
C31 C33 H33C 109.5
H33A C33 H33C 109.5
H33B C33 H33C 109.5
C35 C34 C39 120.78(17)
C35 C34 N4 119.90(17)
C39 C34 N4 119.11(17)
C36 C35 C34 118.37(19)
C36 C35 C40 119.08(18)
C34 C35 C40 122.49(18)
C37 C36 C35 121.34(19)
C37 C36 H36 119.3
C35 C36 H36 119.3
C38 C37 C36 119.59(19)
C38 C37 H37 120.2
C36 C37 H37 120.2
C37 C38 C39 121.68(19)
C37 C38 H38 119.2
C39 C38 H38 119.2
C38 C39 C34 118.16(18)
C38 C39 C43 119.01(18)
C34 C39 C43 122.82(17)
C35 C40 C41 112.26(18)
C35 C40 C42 109.98(19)
C41 C40 C42 110.00(19)
C35 C40 H40 108.2
C41 C40 H40 108.2
C42 C40 H40 108.2
C40 C41 H41A 109.5
C40 C41 H41B 109.5
H41A C41 H41B 109.5
C40 C41 H41C 109.5
H41A C41 H41C 109.5
H41B C41 H41C 109.5
C40 C42 H42A 109.5
C40 C42 H42B 109.5
H42A C42 H42B 109.5
C40 C42 H42C 109.5
H42A C42 H42C 109.5
H42B C42 H42C 109.5
C39 C43 C45 111.58(17)
C39 C43 C44 110.52(17)
C45 C43 C44 110.25(17)
C39 C43 H43 108.1
C45 C43 H43 108.1
C44 C43 H43 108.1
C43 C44 H44A 109.5
C43 C44 H44B 109.5
H44A C44 H44B 109.5
C43 C44 H44C 109.5
H44A C44 H44C 109.5
H44B C44 H44C 109.5
C43 C45 H45A 109.5
C43 C45 H45B 109.5
H45A C45 H45B 109.5
C43 C45 H45C 109.5
H45A C45 H45C 109.5
H45B C45 H45C 109.5
C51 C46 C47 118.3(2)
C51 C46 C52 120.8(3)
C47 C46 C52 120.9(3)
C48 C47 C46 120.9(2)
C48 C47 H47 119.5
C46 C47 H47 119.5
C47 C48 C49 120.1(2)
C47 C48 H48 120.0
C49 C48 H48 120.0
C50 C49 C48 119.9(2)
C50 C49 H49 120.1
C48 C49 H49 120.1
C49 C50 C51 119.8(3)
C49 C50 H50 120.1
C51 C50 H50 120.1
C46 C51 C50 121.0(3)
C46 C51 H51 119.5
C50 C51 H51 119.5
C46 C52 H52A 109.5
C46 C52 H52B 109.5
H52A C52 H52B 109.5
C46 C52 H52C 109.5
H52A C52 H52C 109.5
H52B C52 H52C 109.5
Ga1 C100 H10A 109.5
Ga1 C100 H10B 109.5
H10A C100 H10B 109.5
Ga1 C100 H10C 109.5
H10A C100 H10C 109.5
H10B C100 H10C 109.5

loop_
_geom_bond_atom_site_label_1
_geom_bond_atom_site_label_2
_geom_bond_distance
Bi1 O1 2.0282(13)
Bi1 N1 2.1425(17)
Bi1 N2 2.1443(16)
Ga1 O1 1.8159(13)
Ga1 C100 1.955(2)
Ga1 N3 1.9633(16)
Ga1 N4 1.9731(16)
Si1 N1 1.7212(17)
Si1 C13 1.853(2)
Si1 C12 1.870(2)
Si1 C11 1.875(2)
Si2 N2 1.7420(17)
Si2 C15 1.861(2)
Si2 C16 1.866(2)
Si2 C14 1.873(2)
N1 C1 1.420(3)
N2 C3 1.413(2)
N3 C18 1.328(2)
N3 C27 1.448(2)
N4 C20 1.329(2)
N4 C34 1.440(2)
C1 C10 1.382(3)
C1 C2 1.442(3)
C2 C7 1.444(3)
C2 C3 1.450(3)
C3 C4 1.388(3)
C4 C5 1.397(3)
C4 H4 0.9500
C5 C6 1.357(3)
C5 H5 0.9500
C6 C7 1.410(3)
C6 H6 0.9500
C7 C8 1.415(3)
C8 C9 1.353(3)
C8 H8 0.9500
C9 C10 1.399(3)
C9 H9 0.9500
C10 H10 0.9500
C11 H11A 0.9800
C11 H11B 0.9800
C11 H11C 0.9800
C12 H12A 0.9800
C12 H12B 0.9800
C12 H12C 0.9800
C13 H13A 0.9800
C13 H13B 0.9800
C13 H13C 0.9800
C14 H14A 0.9800
C14 H14B 0.9800
C14 H14C 0.9800
C15 H15A 0.9800
C15 H15B 0.9800
C15 H15C 0.9800
C16 H16A 0.9800
C16 H16B 0.9800
C16 H16C 0.9800
C17 C18 1.508(3)
C17 H17A 0.9800
C17 H17B 0.9800
C17 H17C 0.9800
C18 C19 1.407(3)
C19 C20 1.401(3)
C19 H19 0.9500
C20 C21 1.496(3)
C21 H21A 0.9800
C21 H21B 0.9800
C21 H21C 0.9800
C22 C23 1.399(3)
C22 C27 1.409(3)
C22 C28 1.516(3)
C23 C24 1.374(3)
C23 H23 0.9500
C24 C25 1.384(3)
C24 H24 0.9500
C25 C26 1.395(3)
C25 H25 0.9500
C26 C27 1.400(3)
C26 C31 1.517(3)
C28 C29 1.530(3)
C28 C30 1.534(3)
C28 H28 1.0000
C29 H29A 0.9800
C29 H29B 0.9800
C29 H29C 0.9800
C30 H30A 0.9800
C30 H30B 0.9800
C30 H30C 0.9800
C31 C33 1.517(3)
C31 C32 1.530(3)
C31 H31 1.0000
C32 H32A 0.9800
C32 H32B 0.9800
C32 H32C 0.9800
C33 H33A 0.9800
C33 H33B 0.9800
C33 H33C 0.9800
C34 C35 1.406(3)
C34 C39 1.409(3)
C35 C36 1.394(3)
C35 C40 1.522(3)
C36 C37 1.384(3)
C36 H36 0.9500
C37 C38 1.373(3)
C37 H37 0.9500
C38 C39 1.396(3)
C38 H38 0.9500
C39 C43 1.520(3)
C40 C41 1.524(3)
C40 C42 1.536(3)
C40 H40 1.0000
C41 H41A 0.9800
C41 H41B 0.9800
C41 H41C 0.9800
C42 H42A 0.9800
C42 H42B 0.9800
C42 H42C 0.9800
C43 C45 1.520(3)
C43 C44 1.532(3)
C43 H43 1.0000
C44 H44A 0.9800
C44 H44B 0.9800
C44 H44C 0.9800
C45 H45A 0.9800
C45 H45B 0.9800
C45 H45C 0.9800
C46 C51 1.381(4)
C46 C47 1.387(4)
C46 C52 1.501(4)
C47 C48 1.378(4)
C47 H47 0.9500
C48 C49 1.384(4)
C48 H48 0.9500
C49 C50 1.371(4)
C49 H49 0.9500
C50 C51 1.392(4)
C50 H50 0.9500
C51 H51 0.9500
C52 H52A 0.9800
C52 H52B 0.9800
C52 H52C 0.9800
C100 H10A 0.9800
C100 H10B 0.9800
C100 H10C 0.9800

loop_
_geom_torsion_atom_site_label_1
_geom_torsion_atom_site_label_2
_geom_torsion_atom_site_label_3
_geom_torsion_atom_site_label_4
_geom_torsion
C13 Si1 N1 C1 47.3(2)
C12 Si1 N1 C1 166.54(17)
C11 Si1 N1 C1 -74.80(19)
C13 Si1 N1 Bi1 -125.20(13)
C12 Si1 N1 Bi1 -5.95(14)
C11 Si1 N1 Bi1 112.72(12)
O1 Bi1 N1 C1 36.88(14)
N2 Bi1 N1 C1 -56.86(14)
O1 Bi1 N1 Si1 -149.88(10)
N2 Bi1 N1 Si1 116.38(11)
C15 Si2 N2 C3 -56.70(18)
C16 Si2 N2 C3 69.62(18)
C14 Si2 N2 C3 -173.29(16)
C15 Si2 N2 Bi1 133.42(11)
C16 Si2 N2 Bi1 -100.26(11)
C14 Si2 N2 Bi1 16.83(13)
O1 Bi1 N2 C3 -45.23(14)
N1 Bi1 N2 C3 48.11(14)
O1 Bi1 N2 Si2 125.32(9)
N1 Bi1 N2 Si2 -141.34(10)
O1 Ga1 N3 C18 -130.00(14)
C100 Ga1 N3 C18 94.90(16)
N4 Ga1 N3 C18 -23.04(15)
O1 Ga1 N3 C27 52.22(15)
C100 Ga1 N3 C27 -82.88(15)
N4 Ga1 N3 C27 159.17(14)
O1 Ga1 N4 C20 136.75(14)
C100 Ga1 N4 C20 -91.29(16)
N3 Ga1 N4 C20 25.22(15)
O1 Ga1 N4 C34 -39.12(14)
C100 Ga1 N4 C34 92.84(15)
N3 Ga1 N4 C34 -150.66(13)
C100 Ga1 O1 Bi1 -53.87(12)
N3 Ga1 O1 Bi1 175.48(8)
N4 Ga1 O1 Bi1 74.06(9)
N1 Bi1 O1 Ga1 79.68(9)
N2 Bi1 O1 Ga1 165.05(9)
Si1 N1 C1 C10 49.9(2)
Bi1 N1 C1 C10 -136.98(16)
Si1 N1 C1 C2 -128.71(18)
Bi1 N1 C1 C2 44.4(2)
C10 C1 C2 C7 -2.0(3)
N1 C1 C2 C7 176.54(17)
C10 C1 C2 C3 178.84(19)
N1 C1 C2 C3 -2.6(3)
Si2 N2 C3 C4 -15.6(2)
Bi1 N2 C3 C4 154.31(15)
Si2 N2 C3 C2 165.71(14)
Bi1 N2 C3 C2 -24.3(2)
C1 C2 C3 C4 171.92(19)
C7 C2 C3 C4 -7.2(3)
C1 C2 C3 N2 -9.4(3)
C7 C2 C3 N2 171.47(17)
N2 C3 C4 C5 -174.13(19)
C2 C3 C4 C5 4.6(3)
C3 C4 C5 C6 1.5(3)
C4 C5 C6 C7 -4.6(3)
C5 C6 C7 C8 -175.8(2)
C5 C6 C7 C2 1.7(3)
C1 C2 C7 C6 -174.95(19)
C3 C2 C7 C6 4.3(3)
C1 C2 C7 C8 2.5(3)
C3 C2 C7 C8 -178.33(18)
C6 C7 C8 C9 175.2(2)
C2 C7 C8 C9 -2.2(3)
C7 C8 C9 C10 1.4(3)
N1 C1 C10 C9 -177.3(2)
C2 C1 C10 C9 1.3(3)
C8 C9 C10 C1 -1.0(3)
C27 N3 C18 C19 -174.09(17)
Ga1 N3 C18 C19 8.1(3)
C27 N3 C18 C17 4.2(3)
Ga1 N3 C18 C17 -173.57(14)
N3 C18 C19 C20 15.0(3)
C17 C18 C19 C20 -163.39(19)
C34 N4 C20 C19 163.66(18)
Ga1 N4 C20 C19 -12.0(3)
C34 N4 C20 C21 -14.5(3)
Ga1 N4 C20 C21 169.82(14)
C18 C19 C20 N4 -12.6(3)
C18 C19 C20 C21 165.54(19)
C27 C22 C23 C24 0.1(3)
C28 C22 C23 C24 -179.1(2)
C22 C23 C24 C25 2.1(3)
C23 C24 C25 C26 -1.6(3)
C24 C25 C26 C27 -1.2(3)
C24 C25 C26 C31 179.9(2)
C25 C26 C27 C22 3.5(3)
C31 C26 C27 C22 -177.65(18)
C25 C26 C27 N3 -177.89(17)
C31 C26 C27 N3 1.0(3)
C23 C22 C27 C26 -2.9(3)
C28 C22 C27 C26 176.27(18)
C23 C22 C27 N3 178.43(18)
C28 C22 C27 N3 -2.4(3)
C18 N3 C27 C26 96.5(2)
Ga1 N3 C27 C26 -85.75(19)
C18 N3 C27 C22 -84.9(2)
Ga1 N3 C27 C22 92.91(19)
C23 C22 C28 C29 58.4(3)
C27 C22 C28 C29 -120.8(2)
C23 C22 C28 C30 -64.1(3)
C27 C22 C28 C30 116.7(2)
C25 C26 C31 C33 -56.0(2)
C27 C26 C31 C33 125.1(2)
C25 C26 C31 C32 67.5(2)
C27 C26 C31 C32 -111.4(2)
C20 N4 C34 C35 104.3(2)
Ga1 N4 C34 C35 -79.81(19)
C20 N4 C34 C39 -80.9(2)
Ga1 N4 C34 C39 94.98(18)
C39 C34 C35 C36 -3.2(3)
N4 C34 C35 C36 171.46(17)
C39 C34 C35 C40 173.69(18)
N4 C34 C35 C40 -11.6(3)
C34 C35 C36 C37 1.7(3)
C40 C35 C36 C37 -175.37(19)
C35 C36 C37 C38 1.1(3)
C36 C37 C38 C39 -2.3(3)
C37 C38 C39 C34 0.7(3)
C37 C38 C39 C43 179.69(19)
C35 C34 C39 C38 2.1(3)
N4 C34 C39 C38 -172.66(17)
C35 C34 C39 C43 -176.85(18)
N4 C34 C39 C43 8.4(3)
C36 C35 C40 C41 -53.5(3)
C34 C35 C40 C41 129.6(2)
C36 C35 C40 C42 69.3(2)
C34 C35 C40 C42 -107.6(2)
C38 C39 C43 C45 58.3(2)
C34 C39 C43 C45 -122.8(2)
C38 C39 C43 C44 -64.8(2)
C34 C39 C43 C44 114.1(2)
C51 C46 C47 C48 0.5(4)
C52 C46 C47 C48 -179.6(2)
C46 C47 C48 C49 -0.4(4)
C47 C48 C49 C50 0.2(4)
C48 C49 C50 C51 -0.1(4)
C47 C46 C51 C50 -0.4(4)
C52 C46 C51 C50 179.8(2)
C49 C50 C51 C46 0.1(4)
